data_7211652
loop_
_publ_author_name
'Li, Cheng-Peng'
'Yu, Qian'
'Zhang, Zhi-Hui'
'Du, Miao'

_publ_section_title
;
 Multifarious ZnII and CdII coordination frameworks constructed by a
 versatile trans-1-(2-pyridyl)-2-(4-pyridyl)ethylene tecton and various
 benzenedicarboxyl ligands
;
_journal_issue 3
_journal_name_full CrystEngComm
_journal_page_first 834
_journal_paper_doi 10.1039/b912001g
_journal_volume 12
_journal_year 2010
_chemical_formula_sum 'C32 H28 N4 O6 Zn'
_chemical_formula_weight 629.95
_chemical_name_systematic
;
?
;
_space_group_IT_number 2
_symmetry_cell_setting triclinic
_symmetry_space_group_name_Hall '-P 1'
_symmetry_space_group_name_H-M 'P -1'
_atom_sites_solution_hydrogens geom
_atom_sites_solution_primary direct
_atom_sites_solution_secondary difmap
_audit_creation_method SHELXL-97
_cell_angle_alpha 108.329(3)
_cell_angle_beta 107.359(3)
_cell_angle_gamma 96.187(3)
_cell_formula_units_Z 2
_cell_length_a 10.241(3)
_cell_length_b 10.613(3)
_cell_length_c 15.096(4)
_cell_measurement_reflns_used 3030
_cell_measurement_temperature 296(2)
_cell_measurement_theta_max 25.19
_cell_measurement_theta_min 2.63
_cell_volume 1449.3(7)
_computing_cell_refinement 'Bruker APEX II'
_computing_data_collection 'Bruker APEX II'
_computing_data_reduction 'Bruker SAINT'
_computing_molecular_graphics 'Bruker SHELXTL'
_computing_publication_material 'Bruker SHELXTL'
_computing_structure_refinement 'SHELXL-97 (Sheldrick, 1997)'
_computing_structure_solution 'SHELXS-97 (Sheldrick, 1990)'
_diffrn_ambient_temperature 296(2)
_diffrn_measured_fraction_theta_full 0.988
_diffrn_measured_fraction_theta_max 0.988
_diffrn_measurement_device_type 'APEX II CCD area detector'
_diffrn_measurement_method 'phi and omega scans'
_diffrn_radiation_monochromator graphite
_diffrn_radiation_source 'fine-focus sealed tube'
_diffrn_radiation_type MoK\a
_diffrn_radiation_wavelength 0.71073
_diffrn_reflns_av_R_equivalents 0.0158
_diffrn_reflns_av_sigmaI/netI 0.0293
_diffrn_reflns_limit_h_max 11
_diffrn_reflns_limit_h_min -12
_diffrn_reflns_limit_k_max 11
_diffrn_reflns_limit_k_min -12
_diffrn_reflns_limit_l_max 17
_diffrn_reflns_limit_l_min -14
_diffrn_reflns_number 7913
_diffrn_reflns_theta_full 25.03
_diffrn_reflns_theta_max 25.03
_diffrn_reflns_theta_min 2.07
_exptl_absorpt_coefficient_mu 0.899
_exptl_absorpt_correction_T_max 0.807
_exptl_absorpt_correction_T_min 0.685
_exptl_absorpt_correction_type multi-scan
_exptl_absorpt_process_details SADABS
_exptl_crystal_colour PALE-YELLOW
_exptl_crystal_density_diffrn 1.444
_exptl_crystal_density_meas ?
_exptl_crystal_density_method 'not measured'
_exptl_crystal_description PRISM
_exptl_crystal_F_000 652
_exptl_crystal_size_max 0.45
_exptl_crystal_size_mid 0.34
_exptl_crystal_size_min 0.21
_refine_diff_density_max 0.443
_refine_diff_density_min -0.361
_refine_diff_density_rms 0.054
_refine_ls_extinction_method none
_refine_ls_goodness_of_fit_ref 1.117
_refine_ls_hydrogen_treatment constr
_refine_ls_matrix_type full
_refine_ls_number_parameters 534
_refine_ls_number_reflns 5067
_refine_ls_number_restraints 416
_refine_ls_restrained_S_all 1.184
_refine_ls_R_factor_all 0.0464
_refine_ls_R_factor_gt 0.0379
_refine_ls_shift/su_max 0.001
_refine_ls_shift/su_mean 0.000
_refine_ls_structure_factor_coef Fsqd
_refine_ls_weighting_details 'calc w=1/[\s^2^(Fo^2^)+(0.0790P)^2^+0.0000P] where P=(Fo^2^+2Fc^2^)/3'
_refine_ls_weighting_scheme calc
_refine_ls_wR_factor_gt 0.1131
_refine_ls_wR_factor_ref 0.1170
_reflns_number_gt 4262
_reflns_number_total 5067
_reflns_threshold_expression >2sigma(I)
_cod_data_source_file b912001g.txt
_cod_data_source_block 1
_cod_depositor_comments
;
The following automatic conversions were performed:

'_symmetry_cell_setting' value 'Triclinic' changed to 'triclinic'
according to /home/saulius/struct/CIF-dictionaries/cif_core.dic
dictionary named 'cif_core.dic' version 2.4.2 from
2011-04-26.

'_exptl_absorpt_correction_type' value 'MULTI-SCAN'
changed to 'multi-scan' according to
/home/saulius/struct/CIF-dictionaries/cif_core.dic dictionary named
'cif_core.dic' version 2.4.2 from 2011-04-26.

Automatic conversion script
Id: cif_fix_values 1891 2012-01-12 08:04:46Z andrius 

The following automatic conversions were performed:

'_exptl_crystal_density_meas' value 'NONE' was changed to '?' - the
value is perceived as not measured.

Automatic conversion script
Id: cif_fix_values 3008 2015-01-20 13:52:24Z robertas 
;
_cod_original_cell_volume 1449.3(6)
_cod_original_sg_symbol_H-M P-1
_cod_database_code 7211652

loop_
_symmetry_equiv_pos_as_xyz
'x, y, z'
'-x, -y, -z'

loop_
_atom_site_label
_atom_site_type_symbol
_atom_site_fract_x
_atom_site_fract_y
_atom_site_fract_z
_atom_site_U_iso_or_equiv
_atom_site_adp_type
_atom_site_occupancy
_atom_site_symmetry_multiplicity
_atom_site_calc_flag
_atom_site_refinement_flags
_atom_site_disorder_assembly
_atom_site_disorder_group
Zn1 Zn 0.12518(3) 0.35826(3) 0.45779(2) 0.03569(11) Uani 1 1 d . . .
N1 N 0.0491(7) 0.3920(6) 0.3200(3) 0.0428(9) Uani 0.539(7) 1 d PGDU A 1
C1 C -0.0068(7) 0.2800(5) 0.2312(4) 0.0474(15) Uani 0.539(7) 1 d PGDU A 1
H1A H -0.0039 0.1928 0.2316 0.057 Uiso 0.539(7) 1 calc PR A 1
C2 C -0.0670(6) 0.2982(4) 0.1418(3) 0.0582(19) Uani 0.539(7) 1 d PGDU A 1
H2A H -0.1044 0.2232 0.0823 0.070 Uiso 0.539(7) 1 calc PR A 1
C3 C -0.0713(3) 0.4284(5) 0.1412(3) 0.0436(15) Uani 0.539(7) 1 d PGDU A 1
C4 C -0.0154(6) 0.5404(4) 0.2300(3) 0.0526(17) Uani 0.539(7) 1 d PGDU A 1
H4A H -0.0182 0.6275 0.2296 0.063 Uiso 0.539(7) 1 calc PR A 1
C5 C 0.0448(7) 0.5222(5) 0.3194(3) 0.059(2) Uani 0.539(7) 1 d PGDU A 1
H5C H 0.0822 0.5971 0.3789 0.071 Uiso 0.539(7) 1 calc PR A 1
C6 C -0.1334(5) 0.4554(7) 0.0499(3) 0.0542(17) Uani 0.539(7) 1 d PDU A 1
H6C H -0.1346 0.5461 0.0591 0.065 Uiso 0.539(7) 1 calc PR A 1
C7 C -0.1869(6) 0.3711(7) -0.0417(3) 0.0586(17) Uani 0.539(7) 1 d PDU A 1
H7A H -0.1893 0.2796 -0.0518 0.070 Uiso 0.539(7) 1 calc PR A 1
C8 C -0.2438(5) 0.4033(6) -0.1310(3) 0.0479(17) Uani 0.539(7) 1 d PGDU A 1
C9 C -0.2714(8) 0.5309(6) -0.1235(4) 0.056(2) Uani 0.539(7) 1 d PGDU A 1
H9A H -0.2537 0.5969 -0.0612 0.067 Uiso 0.539(7) 1 calc PR A 1
C10 C -0.3254(11) 0.5599(7) -0.2092(6) 0.062(2) Uani 0.539(7) 1 d PGDU A 1
H10A H -0.3438 0.6453 -0.2042 0.074 Uiso 0.539(7) 1 calc PR A 1
C11 C -0.3518(11) 0.4613(10) -0.3023(4) 0.082(6) Uani 0.539(7) 1 d PGDU A 1
H11A H -0.3879 0.4807 -0.3596 0.098 Uiso 0.539(7) 1 calc PR A 1
C12 C -0.3243(12) 0.3336(9) -0.3098(3) 0.092(4) Uani 0.539(7) 1 d PGDU A 1
H12A H -0.3420 0.2677 -0.3721 0.111 Uiso 0.539(7) 1 calc PR A 1
N2 N -0.2703(9) 0.3046(6) -0.2242(4) 0.070(2) Uani 0.539(7) 1 d PGDU A 1
N1' N 0.0417(8) 0.3610(8) 0.3124(4) 0.0428(9) Uani 0.461(7) 1 d PGDU A 2
C1' C 0.0156(10) 0.2430(6) 0.2302(5) 0.085(4) Uani 0.461(7) 1 d PGDU A 2
H1'A H 0.0381 0.1643 0.2392 0.102 Uiso 0.461(7) 1 calc PR A 2
C2' C -0.0440(8) 0.2428(6) 0.1344(4) 0.077(3) Uani 0.461(7) 1 d PGDU A 2
H2'A H -0.0614 0.1639 0.0794 0.092 Uiso 0.461(7) 1 calc PR A 2
C3' C -0.0776(4) 0.3606(6) 0.1209(3) 0.053(2) Uani 0.461(7) 1 d PGDU A 2
C4' C -0.0515(7) 0.4785(6) 0.2032(4) 0.055(2) Uani 0.461(7) 1 d PGDU A 2
H4'A H -0.0740 0.5573 0.1941 0.066 Uiso 0.461(7) 1 calc PR A 2
C5' C 0.0081(8) 0.4787(7) 0.2989(4) 0.0458(19) Uani 0.461(7) 1 d PGDU A 2
H5'A H 0.0255 0.5577 0.3539 0.055 Uiso 0.461(7) 1 calc PR A 2
C6' C -0.1411(7) 0.3575(8) 0.0180(5) 0.070(2) Uani 0.461(7) 1 d PDU A 2
H6'A H -0.1553 0.2755 -0.0336 0.084 Uiso 0.461(7) 1 calc PR A 2
C7' C -0.1789(8) 0.4578(9) -0.0071(6) 0.073(2) Uani 0.461(7) 1 d PDU A 2
H7'A H -0.1684 0.5386 0.0445 0.088 Uiso 0.461(7) 1 calc PR A 2
C8' C -0.2367(6) 0.4563(7) -0.1094(4) 0.057(2) Uani 0.461(7) 1 d PGDU A 2
C9' C -0.2545(10) 0.5772(6) -0.1240(5) 0.063(3) Uani 0.461(7) 1 d PGDU A 2
H9'A H -0.2300 0.6582 -0.0694 0.076 Uiso 0.461(7) 1 calc PR A 2
C10' C -0.3089(13) 0.5771(8) -0.2201(6) 0.071(3) Uani 0.461(7) 1 d PGDU A 2
H10B H -0.3208 0.6580 -0.2298 0.085 Uiso 0.461(7) 1 calc PR A 2
C11' C -0.3455(11) 0.4561(10) -0.3017(4) 0.054(5) Uani 0.461(7) 1 d PGDU A 2
H11B H -0.3819 0.4561 -0.3660 0.065 Uiso 0.461(7) 1 calc PR A 2
C12' C -0.3277(11) 0.3352(8) -0.2871(4) 0.056(2) Uani 0.461(7) 1 d PGDU A 2
H12B H -0.3522 0.2542 -0.3417 0.067 Uiso 0.461(7) 1 calc PR A 2
N2' N -0.2733(9) 0.3353(6) -0.1910(5) 0.068(2) Uani 0.461(7) 1 d PGDU A 2
O1 O 0.20520(19) 0.1562(2) 0.38786(16) 0.0614(5) Uani 1 1 d . A .
O2 O 0.33246(19) 0.3649(2) 0.45878(14) 0.0498(5) Uani 1 1 d . A .
O3 O 0.82627(18) 0.44102(17) 0.45406(14) 0.0487(4) Uani 1 1 d . . .
O4 O 0.92519(17) 0.26321(18) 0.43176(14) 0.0474(4) Uani 1 1 d . . .
C25 C 0.3206(3) 0.2397(3) 0.42013(19) 0.0441(6) Uani 1 1 d . A .
C26 C 0.4504(2) 0.1867(2) 0.41363(17) 0.0361(5) Uani 1 1 d . . .
C27 C 0.5713(2) 0.2749(2) 0.42838(16) 0.0322(5) Uani 1 1 d . A .
H27A H 0.5726 0.3667 0.4414 0.039 Uiso 1 1 calc R . .
C28 C 0.6912(2) 0.2262(2) 0.42384(16) 0.0326(5) Uani 1 1 d . . .
C29 C 0.6882(3) 0.0895(3) 0.4065(2) 0.0471(6) Uani 1 1 d . A .
H29A H 0.7684 0.0569 0.4047 0.057 Uiso 1 1 calc R . .
C30 C 0.5684(3) 0.0012(3) 0.3921(2) 0.0576(8) Uani 1 1 d . . .
H30A H 0.5671 -0.0905 0.3801 0.069 Uiso 1 1 calc R A .
C31 C 0.4489(3) 0.0514(3) 0.3958(2) 0.0506(6) Uani 1 1 d . A .
H31A H 0.3674 -0.0074 0.3860 0.061 Uiso 1 1 calc R . .
C32 C 0.8242(2) 0.3188(2) 0.43849(16) 0.0341(5) Uani 1 1 d . A .
N3 N 0.1793(4) 0.3041(4) 0.58884(19) 0.0401(7) Uani 0.766(6) 1 d PGDU A 1
C13 C 0.2974(3) 0.3825(4) 0.6710(2) 0.0459(9) Uani 0.766(6) 1 d PGDU A 1
H13A H 0.3514 0.4574 0.6692 0.055 Uiso 0.766(6) 1 calc PR A 1
C14 C 0.3347(3) 0.3491(4) 0.75575(19) 0.0584(12) Uani 0.766(6) 1 d PGDU A 1
H14A H 0.4138 0.4016 0.8107 0.070 Uiso 0.766(6) 1 calc PR A 1
C15 C 0.2540(3) 0.2373(3) 0.7584(2) 0.0457(11) Uani 0.766(6) 1 d PGDU A 1
C16 C 0.1359(4) 0.1588(3) 0.6762(3) 0.0477(11) Uani 0.766(6) 1 d PGDU A 1
H16A H 0.0819 0.0840 0.6780 0.057 Uiso 0.766(6) 1 calc PR A 1
C17 C 0.0986(4) 0.1922(4) 0.5915(2) 0.0501(13) Uani 0.766(6) 1 d PGDU A 1
H17A H 0.0196 0.1398 0.5365 0.060 Uiso 0.766(6) 1 calc PR A 1
C18 C 0.2883(5) 0.1951(4) 0.8460(3) 0.0599(12) Uani 0.766(6) 1 d PDU A 1
H18A H 0.2229 0.1259 0.8446 0.072 Uiso 0.766(6) 1 calc PR A 1
C19 C 0.4043(4) 0.2477(5) 0.9260(3) 0.0684(13) Uani 0.766(6) 1 d PDU A 1
H19A H 0.4699 0.3180 0.9288 0.082 Uiso 0.766(6) 1 calc PR A 1
C20 C 0.4344(4) 0.2014(3) 1.00947(19) 0.0636(13) Uani 0.766(6) 1 d PGDU A 1
C21 C 0.5658(3) 0.2478(5) 1.0844(3) 0.0895(19) Uani 0.766(6) 1 d PGDU A 1
H21A H 0.6350 0.3090 1.0815 0.107 Uiso 0.766(6) 1 calc PR A 1
C22 C 0.5936(4) 0.2026(6) 1.1638(3) 0.100(2) Uani 0.766(6) 1 d PGDU A 1
H22A H 0.6816 0.2336 1.2139 0.120 Uiso 0.766(6) 1 calc PR A 1
C23 C 0.4901(5) 0.1111(5) 1.1682(2) 0.082(2) Uani 0.766(6) 1 d PGDU A 1
H23A H 0.5087 0.0809 1.2212 0.099 Uiso 0.766(6) 1 calc PR A 1
C24 C 0.3587(4) 0.0648(4) 1.0932(3) 0.0873(18) Uani 0.766(6) 1 d PGDU A 1
H24A H 0.2894 0.0035 1.0961 0.105 Uiso 0.766(6) 1 calc PR A 1
N4 N 0.3308(3) 0.1099(4) 1.0139(2) 0.0783(14) Uani 0.766(6) 1 d PGDU A 1
N3' N 0.1979(14) 0.3343(13) 0.6038(8) 0.0401(7) Uani 0.234(6) 1 d PGDU A 2
C13' C 0.3165(15) 0.4222(13) 0.6810(10) 0.140(11) Uani 0.234(6) 1 d PGDU A 2
H13B H 0.3607 0.4981 0.6743 0.168 Uiso 0.234(6) 1 calc PR A 2
C14' C 0.3690(12) 0.3967(12) 0.7683(9) 0.077(6) Uani 0.234(6) 1 d PGDU A 2
H14B H 0.4484 0.4555 0.8200 0.093 Uiso 0.234(6) 1 calc PR A 2
C15' C 0.3030(9) 0.2832(9) 0.7784(6) 0.045(4) Uani 0.234(6) 1 d PGDU A 2
C16' C 0.1844(10) 0.1952(9) 0.7011(7) 0.038(3) Uani 0.234(6) 1 d PGDU A 2
H16B H 0.1402 0.1193 0.7079 0.046 Uiso 0.234(6) 1 calc PR A 2
C17' C 0.1318(11) 0.2208(11) 0.6138(7) 0.021(2) Uani 0.234(6) 1 d PGDU A 2
H17B H 0.0525 0.1619 0.5622 0.026 Uiso 0.234(6) 1 calc PR A 2
C19' C 0.3165(14) 0.1860(14) 0.9118(8) 0.083(5) Uani 0.234(6) 1 d PDU A 2
H19B H 0.2210 0.1476 0.8799 0.100 Uiso 0.234(6) 1 calc PR A 2
C18' C 0.3590(14) 0.2579(14) 0.8685(9) 0.078(5) Uani 0.234(6) 1 d PDU A 2
H18B H 0.4508 0.3073 0.9050 0.094 Uiso 0.234(6) 1 calc PR A 2
C20' C 0.3723(12) 0.1475(10) 0.9941(7) 0.071(5) Uani 0.234(6) 1 d PGDU A 2
C21' C 0.5125(12) 0.1981(14) 1.0552(9) 0.078(6) Uani 0.234(6) 1 d PGDU A 2
H21B H 0.5703 0.2581 1.0420 0.094 Uiso 0.234(6) 1 calc PR A 2
C22' C 0.5662(15) 0.1591(18) 1.1361(10) 0.082(6) Uani 0.234(6) 1 d PGDU A 2
H22B H 0.6599 0.1930 1.1771 0.098 Uiso 0.234(6) 1 calc PR A 2
C23' C 0.480(2) 0.0695(18) 1.1559(11) 0.084(7) Uani 0.234(6) 1 d PGDU A 2
H23B H 0.5156 0.0434 1.2100 0.101 Uiso 0.234(6) 1 calc PR A 2
C24' C 0.3395(19) 0.019(2) 1.0948(14) 0.26(3) Uani 0.234(6) 1 d PGDU A 2
H24B H 0.2817 -0.0410 1.1080 0.312 Uiso 0.234(6) 1 calc PR A 2
N4' N 0.2858(13) 0.0579(17) 1.0138(12) 0.159(11) Uani 0.234(6) 1 d PGDU A 2
O5 O 0.1124(4) 0.9059(4) 0.2245(3) 0.1288(14) Uani 1 1 d . . .
O6 O 0.0311(6) 0.0848(7) 0.9511(3) 0.212(3) Uani 1 1 d . . .
H6A H -0.0365 0.0388 0.8969 0.318 Uiso 1 1 d R . .
H6B H 0.1133 0.0742 0.9527 0.318 Uiso 1 1 d R . .

loop_
_atom_site_aniso_label
_atom_site_aniso_U_11
_atom_site_aniso_U_22
_atom_site_aniso_U_33
_atom_site_aniso_U_23
_atom_site_aniso_U_13
_atom_site_aniso_U_12
Zn1 0.02693(15) 0.04316(18) 0.04401(18) 0.01928(12) 0.01672(11) 0.01346(11)
N1 0.0344(12) 0.052(3) 0.0465(14) 0.0217(15) 0.0167(10) 0.0108(16)
C1 0.060(4) 0.040(3) 0.039(3) 0.017(2) 0.011(2) 0.006(3)
C2 0.080(4) 0.038(4) 0.044(3) 0.013(3) 0.009(3) 0.006(3)
C3 0.046(3) 0.050(4) 0.039(3) 0.017(3) 0.018(2) 0.015(3)
C4 0.056(4) 0.058(4) 0.044(3) 0.015(3) 0.017(3) 0.026(3)
C5 0.054(4) 0.077(5) 0.043(3) 0.020(3) 0.012(3) 0.023(4)
C6 0.055(3) 0.070(4) 0.042(3) 0.029(3) 0.011(2) 0.023(3)
C7 0.065(4) 0.059(4) 0.049(3) 0.027(3) 0.011(3) 0.007(3)
C8 0.054(3) 0.049(4) 0.031(3) 0.011(3) 0.010(3) 0.002(3)
C9 0.072(4) 0.056(4) 0.043(3) 0.022(3) 0.021(3) 0.011(4)
C10 0.065(5) 0.069(4) 0.065(5) 0.037(4) 0.027(4) 0.022(3)
C11 0.065(7) 0.092(9) 0.094(9) 0.035(7) 0.036(6) 0.013(6)
C12 0.114(7) 0.105(7) 0.065(5) 0.053(5) 0.026(5) -0.002(5)
N2 0.099(4) 0.074(4) 0.035(3) 0.017(3) 0.028(3) 0.003(3)
N1' 0.0344(12) 0.052(3) 0.0465(14) 0.0217(15) 0.0167(10) 0.0108(16)
C1' 0.082(6) 0.089(6) 0.077(6) 0.040(5) 0.006(4) 0.028(5)
C2' 0.099(6) 0.056(5) 0.066(5) 0.026(4) 0.010(4) 0.020(4)
C3' 0.054(4) 0.047(5) 0.051(4) 0.014(4) 0.014(3) 0.003(4)
C4' 0.060(4) 0.053(5) 0.056(5) 0.025(4) 0.017(4) 0.024(4)
C5' 0.050(4) 0.051(4) 0.037(3) 0.013(3) 0.013(3) 0.027(4)
C6' 0.080(5) 0.067(5) 0.060(5) 0.032(4) 0.012(4) 0.016(4)
C7' 0.066(5) 0.085(6) 0.077(6) 0.040(5) 0.025(4) 0.020(4)
C8' 0.062(4) 0.059(6) 0.051(4) 0.025(4) 0.019(3) 0.003(4)
C9' 0.063(5) 0.078(6) 0.073(5) 0.051(4) 0.032(4) 0.020(5)
C10' 0.065(6) 0.101(7) 0.080(6) 0.057(5) 0.044(5) 0.027(5)
C11' 0.051(7) 0.071(8) 0.035(6) 0.036(5) -0.002(4) -0.003(5)
C12' 0.071(5) 0.063(5) 0.028(3) 0.024(3) 0.007(3) -0.008(4)
N2' 0.089(5) 0.085(6) 0.045(5) 0.041(4) 0.031(4) 0.014(4)
O1 0.0314(9) 0.0830(15) 0.0717(14) 0.0250(11) 0.0240(9) 0.0139(9)
O2 0.0433(10) 0.0603(12) 0.0633(12) 0.0276(10) 0.0315(9) 0.0294(9)
O3 0.0403(9) 0.0369(10) 0.0649(12) 0.0152(8) 0.0170(8) 0.0071(7)
O4 0.0291(8) 0.0529(10) 0.0745(12) 0.0334(9) 0.0247(8) 0.0170(7)
C25 0.0324(12) 0.0694(18) 0.0441(14) 0.0288(13) 0.0200(10) 0.0215(12)
C26 0.0306(11) 0.0440(13) 0.0396(12) 0.0166(10) 0.0171(9) 0.0139(10)
C27 0.0315(11) 0.0372(12) 0.0324(11) 0.0136(9) 0.0141(9) 0.0150(9)
C28 0.0287(10) 0.0373(12) 0.0362(12) 0.0153(9) 0.0134(9) 0.0131(9)
C29 0.0373(13) 0.0437(14) 0.0709(18) 0.0252(13) 0.0251(12) 0.0207(11)
C30 0.0484(15) 0.0370(14) 0.098(2) 0.0277(15) 0.0350(16) 0.0147(12)
C31 0.0374(13) 0.0459(15) 0.0746(19) 0.0247(14) 0.0264(13) 0.0061(11)
C32 0.0283(11) 0.0431(13) 0.0330(11) 0.0167(10) 0.0096(9) 0.0108(9)
N3 0.0377(14) 0.041(2) 0.0464(15) 0.0178(15) 0.0182(11) 0.0148(14)
C13 0.0351(17) 0.060(2) 0.044(2) 0.0262(17) 0.0092(15) 0.0068(16)
C14 0.052(3) 0.065(3) 0.052(3) 0.026(2) 0.0081(19) 0.008(2)
C15 0.044(3) 0.045(3) 0.050(3) 0.018(2) 0.018(2) 0.012(2)
C16 0.042(3) 0.044(3) 0.059(3) 0.022(2) 0.016(2) 0.007(2)
C17 0.047(3) 0.048(3) 0.049(2) 0.018(2) 0.009(2) 0.009(2)
C18 0.068(3) 0.063(3) 0.052(2) 0.026(2) 0.019(2) 0.021(2)
C19 0.066(3) 0.091(3) 0.069(3) 0.045(3) 0.032(2) 0.028(2)
C20 0.065(3) 0.082(3) 0.054(3) 0.031(2) 0.024(2) 0.027(3)
C21 0.062(3) 0.134(5) 0.073(3) 0.049(4) 0.020(3) 0.003(3)
C22 0.091(4) 0.158(6) 0.053(3) 0.041(4) 0.024(3) 0.035(4)
C23 0.130(5) 0.074(4) 0.053(3) 0.036(3) 0.028(3) 0.036(3)
C24 0.121(5) 0.071(3) 0.056(3) 0.028(2) 0.012(3) 0.006(3)
N4 0.100(3) 0.080(3) 0.046(2) 0.029(2) 0.010(2) 0.009(3)
N3' 0.0377(14) 0.041(2) 0.0464(15) 0.0178(15) 0.0182(11) 0.0148(14)
C13' 0.141(14) 0.154(14) 0.128(14) 0.063(10) 0.038(9) 0.044(10)
C14' 0.072(9) 0.096(10) 0.081(9) 0.055(7) 0.030(7) 0.012(7)
C15' 0.034(7) 0.050(8) 0.035(6) 0.009(5) 0.000(5) 0.005(6)
C16' 0.033(7) 0.014(5) 0.055(7) 0.005(5) 0.012(6) -0.014(4)
C17' 0.015(4) 0.011(4) 0.025(5) 0.004(4) -0.005(3) -0.007(3)
C19' 0.107(10) 0.073(8) 0.076(9) 0.034(7) 0.032(7) 0.026(7)
C18' 0.089(9) 0.096(9) 0.052(8) 0.041(7) 0.008(6) 0.039(7)
C20' 0.111(11) 0.057(8) 0.065(8) 0.048(6) 0.031(7) 0.021(7)
C21' 0.086(10) 0.088(9) 0.071(9) 0.038(7) 0.042(8) -0.009(7)
C22' 0.079(9) 0.096(10) 0.053(8) 0.016(7) 0.013(7) 0.016(8)
C23' 0.103(11) 0.062(9) 0.074(10) 0.004(6) 0.032(8) 0.027(7)
C24' 0.27(3) 0.26(3) 0.25(3) 0.103(14) 0.074(13) 0.066(12)
N4' 0.164(14) 0.150(13) 0.172(14) 0.084(10) 0.051(9) 0.012(9)
O5 0.103(3) 0.119(3) 0.118(3) 0.012(3) 0.000(2) 0.017(2)
O6 0.147(5) 0.367(10) 0.123(4) 0.096(5) 0.039(3) 0.061(5)

loop_
_atom_type_symbol
_atom_type_description
_atom_type_scat_dispersion_real
_atom_type_scat_dispersion_imag
_atom_type_scat_source
C C 0.0033 0.0016 'International Tables Vol C Tables 4.2.6.8 and 6.1.1.4'
H H 0.0000 0.0000 'International Tables Vol C Tables 4.2.6.8 and 6.1.1.4'
N N 0.0061 0.0033 'International Tables Vol C Tables 4.2.6.8 and 6.1.1.4'
O O 0.0106 0.0060 'International Tables Vol C Tables 4.2.6.8 and 6.1.1.4'
Zn Zn 0.2839 1.4301 'International Tables Vol C Tables 4.2.6.8 and 6.1.1.4'

loop_
_geom_angle_atom_site_label_1
_geom_angle_atom_site_label_2
_geom_angle_atom_site_label_3
_geom_angle
_geom_angle_site_symmetry_1
_geom_angle_site_symmetry_3
O3 Zn1 O4 112.69(7) 2_666 1_455
O3 Zn1 O2 91.99(7) 2_666 .
O4 Zn1 O2 154.65(8) 1_455 .
O3 Zn1 N1' 103.0(2) 2_666 .
O4 Zn1 N1' 85.2(2) 1_455 .
O2 Zn1 N1' 95.2(2) . .
O3 Zn1 N1 94.87(16) 2_666 .
O4 Zn1 N1 89.1(2) 1_455 .
O2 Zn1 N1 94.7(2) . .
N1' Zn1 N1 8.1(3) . .
O3 Zn1 N3 90.15(11) 2_666 .
O4 Zn1 N3 84.42(11) 1_455 .
O2 Zn1 N3 90.05(12) . .
N1' Zn1 N3 165.7(2) . .
N1 Zn1 N3 172.99(19) . .
O3 Zn1 N3' 82.2(4) 2_666 .
O4 Zn1 N3' 90.1(3) 1_455 .
O2 Zn1 N3' 87.5(4) . .
N1' Zn1 N3' 174.1(4) . .
N1 Zn1 N3' 176.4(4) . .
N3 Zn1 N3' 8.4(4) . .
O3 Zn1 O1 148.49(7) 2_666 .
O4 Zn1 O1 97.35(7) 1_455 .
O2 Zn1 O1 57.38(7) . .
N1' Zn1 O1 88.3(2) . .
N1 Zn1 O1 94.87(17) . .
N3 Zn1 O1 83.29(12) . .
N3' Zn1 O1 88.7(4) . .
O3 Zn1 C25 120.05(8) 2_666 .
O4 Zn1 C25 126.04(8) 1_455 .
O2 Zn1 C25 28.62(8) . .
N1' Zn1 C25 93.4(2) . .
N1 Zn1 C25 96.81(19) . .
N3 Zn1 C25 84.87(13) . .
N3' Zn1 C25 86.5(4) . .
O1 Zn1 C25 28.82(8) . .
C1 N1 C5 120.0 . .
C1 N1 Zn1 118.8(3) . .
C5 N1 Zn1 121.0(3) . .
C2 C1 N1 120.0 . .
C2 C1 H1A 120.0 . .
N1 C1 H1A 120.0 . .
C1 C2 C3 120.0 . .
C1 C2 H2A 120.0 . .
C3 C2 H2A 120.0 . .
C4 C3 C2 120.0 . .
C4 C3 C6 116.9(3) . .
C2 C3 C6 123.1(3) . .
C3 C4 C5 120.0 . .
C3 C4 H4A 120.0 . .
C5 C4 H4A 120.0 . .
C4 C5 N1 120.0 . .
C4 C5 H5C 120.0 . .
N1 C5 H5C 120.0 . .
C7 C6 C3 129.2(6) . .
C7 C6 H6C 115.4 . .
C3 C6 H6C 115.4 . .
C6 C7 C8 127.4(6) . .
C6 C7 H7A 116.3 . .
C8 C7 H7A 116.3 . .
C9 C8 N2 120.0 . .
C9 C8 C7 120.7(3) . .
N2 C8 C7 119.3(3) . .
C10 C9 C8 120.0 . .
C10 C9 H9A 120.0 . .
C8 C9 H9A 120.0 . .
C9 C10 C11 120.0 . .
C9 C10 H10A 120.0 . .
C11 C10 H10A 120.0 . .
C10 C11 C12 120.0 . .
C10 C11 H11A 120.0 . .
C12 C11 H11A 120.0 . .
N2 C12 C11 120.0 . .
N2 C12 H12A 120.0 . .
C11 C12 H12A 120.0 . .
C12 N2 C8 120.0 . .
C1' N1' C5' 120.0 . .
C1' N1' Zn1 119.7(3) . .
C5' N1' Zn1 120.2(3) . .
C2' C1' N1' 120.0 . .
C2' C1' H1'A 120.0 . .
N1' C1' H1'A 120.0 . .
C1' C2' C3' 120.0 . .
C1' C2' H2'A 120.0 . .
C3' C2' H2'A 120.0 . .
C2' C3' C4' 120.0 . .
C2' C3' C6' 118.9(3) . .
C4' C3' C6' 121.1(3) . .
C3' C4' C5' 120.0 . .
C3' C4' H4'A 120.0 . .
C5' C4' H4'A 120.0 . .
C4' C5' N1' 120.0 . .
C4' C5' H5'A 120.0 . .
N1' C5' H5'A 120.0 . .
C7' C6' C3' 126.5(7) . .
C7' C6' H6'A 116.7 . .
C3' C6' H6'A 116.8 . .
C6' C7' C8' 126.5(7) . .
C6' C7' H7'A 116.8 . .
C8' C7' H7'A 116.7 . .
C9' C8' N2' 120.0 . .
C9' C8' C7' 119.5(4) . .
N2' C8' C7' 120.5(4) . .
C10' C9' C8' 120.0 . .
C10' C9' H9'A 120.0 . .
C8' C9' H9'A 120.0 . .
C9' C10' C11' 120.0 . .
C9' C10' H10B 120.0 . .
C11' C10' H10B 120.0 . .
C12' C11' C10' 120.0 . .
C12' C11' H11B 120.0 . .
C10' C11' H11B 120.0 . .
N2' C12' C11' 120.0 . .
N2' C12' H12B 120.0 . .
C11' C12' H12B 120.0 . .
C12' N2' C8' 120.0 . .
C25 O1 Zn1 82.93(16) . .
C25 O2 Zn1 97.25(16) . .
C32 O3 Zn1 153.92(17) . 2_666
C32 O4 Zn1 126.89(16) . 1_655
O2 C25 O1 122.2(2) . .
O2 C25 C26 118.7(2) . .
O1 C25 C26 119.1(2) . .
O2 C25 Zn1 54.13(12) . .
O1 C25 Zn1 68.25(14) . .
C26 C25 Zn1 170.98(19) . .
C31 C26 C27 120.0(2) . .
C31 C26 C25 119.7(2) . .
C27 C26 C25 120.2(2) . .
C26 C27 C28 120.1(2) . .
C26 C27 H27A 119.9 . .
C28 C27 H27A 120.0 . .
C29 C28 C27 119.1(2) . .
C29 C28 C32 119.29(19) . .
C27 C28 C32 121.6(2) . .
C30 C29 C28 121.1(2) . .
C30 C29 H29A 119.4 . .
C28 C29 H29A 119.4 . .
C29 C30 C31 119.0(2) . .
C29 C30 H30A 120.5 . .
C31 C30 H30A 120.5 . .
C26 C31 C30 120.7(2) . .
C26 C31 H31A 119.6 . .
C30 C31 H31A 119.7 . .
O3 C32 O4 125.1(2) . .
O3 C32 C28 118.99(19) . .
O4 C32 C28 115.9(2) . .
C13 N3 C17 120.0 . .
C13 N3 Zn1 118.98(15) . .
C17 N3 Zn1 121.01(15) . .
C14 C13 N3 120.0 . .
C14 C13 H13A 120.0 . .
N3 C13 H13A 120.0 . .
C13 C14 C15 120.0 . .
C13 C14 H14A 120.0 . .
C15 C14 H14A 120.0 . .
C14 C15 C16 120.0 . .
C14 C15 C18 122.9(2) . .
C16 C15 C18 117.1(2) . .
C17 C16 C15 120.0 . .
C17 C16 H16A 120.0 . .
C15 C16 H16A 120.0 . .
C16 C17 N3 120.0 . .
C16 C17 H17A 120.0 . .
N3 C17 H17A 120.0 . .
C19 C18 C15 125.5(4) . .
C19 C18 H18A 117.2 . .
C15 C18 H18A 117.3 . .
C18 C19 C20 123.5(4) . .
C18 C19 H19A 118.2 . .
C20 C19 H19A 118.2 . .
C21 C20 N4 120.0 . .
C21 C20 C19 120.4(2) . .
N4 C20 C19 119.6(2) . .
C20 C21 C22 120.0 . .
C20 C21 H21A 120.0 . .
C22 C21 H21A 120.0 . .
C23 C22 C21 120.0 . .
C23 C22 H22A 120.0 . .
C21 C22 H22A 120.0 . .
C22 C23 C24 120.0 . .
C22 C23 H23A 120.0 . .
C24 C23 H23A 120.0 . .
N4 C24 C23 120.0 . .
N4 C24 H24A 120.0 . .
C23 C24 H24A 120.0 . .
C24 N4 C20 120.0 . .
C13' N3' C17' 120.0 . .
C13' N3' Zn1 121.0(6) . .
C17' N3' Zn1 118.6(6) . .
N3' C13' C14' 120.0 . .
N3' C13' H13B 120.0 . .
C14' C13' H13B 120.0 . .
C15' C14' C13' 120.0 . .
C15' C14' H14B 120.0 . .
C13' C14' H14B 120.0 . .
C16' C15' C14' 120.0 . .
C16' C15' C18' 120.7(4) . .
C14' C15' C18' 119.3(4) . .
C15' C16' C17' 120.0 . .
C15' C16' H16B 120.0 . .
C17' C16' H16B 120.0 . .
C16' C17' N3' 120.0 . .
C16' C17' H17B 120.0 . .
N3' C17' H17B 120.0 . .
C18' C19' C20' 138.3(10) . .
C18' C19' H19B 110.8 . .
C20' C19' H19B 110.8 . .
C19' C18' C15' 136.8(10) . .
C19' C18' H18B 111.7 . .
C15' C18' H18B 111.5 . .
C21' C20' N4' 120.0 . .
C21' C20' C19' 120.6(4) . .
N4' C20' C19' 119.4(4) . .
C22' C21' C20' 120.0 . .
C22' C21' H21B 120.0 . .
C20' C21' H21B 120.0 . .
C23' C22' C21' 120.0 . .
C23' C22' H22B 120.0 . .
C21' C22' H22B 120.0 . .
C24' C23' C22' 120.0 . .
C24' C23' H23B 120.0 . .
C22' C23' H23B 120.0 . .
C23' C24' N4' 120.0 . .
C23' C24' H24B 120.0 . .
N4' C24' H24B 120.0 . .
C24' N4' C20' 120.0 . .
H6A O6 H6B 116.6 . .

loop_
_geom_bond_atom_site_label_1
_geom_bond_atom_site_label_2
_geom_bond_distance
_geom_bond_site_symmetry_2
Zn1 O3 2.0371(18) 2_666
Zn1 O4 2.0473(17) 1_455
Zn1 O2 2.1118(18) .
Zn1 N1' 2.116(4) .
Zn1 N1 2.150(3) .
Zn1 N3 2.164(2) .
Zn1 N3' 2.212(8) .
Zn1 O1 2.420(2) .
Zn1 C25 2.585(2) .
N1 C1 1.3900 .
N1 C5 1.3900 .
C1 C2 1.3900 .
C1 H1A 0.9300 .
C2 C3 1.3900 .
C2 H2A 0.9300 .
C3 C4 1.3900 .
C3 C6 1.467(5) .
C4 C5 1.3900 .
C4 H4A 0.9300 .
C5 H5C 0.9300 .
C6 C7 1.295(6) .
C6 H6C 0.9300 .
C7 C8 1.463(5) .
C7 H7A 0.9300 .
C8 C9 1.3900 .
C8 N2 1.3900 .
C9 C10 1.3900 .
C9 H9A 0.9300 .
C10 C11 1.3900 .
C10 H10A 0.9300 .
C11 C12 1.3900 .
C11 H11A 0.9300 .
C12 N2 1.3900 .
C12 H12A 0.9300 .
N1' C1' 1.3900 .
N1' C5' 1.3900 .
C1' C2' 1.3900 .
C1' H1'A 0.9300 .
C2' C3' 1.3900 .
C2' H2'A 0.9300 .
C3' C4' 1.3900 .
C3' C6' 1.482(6) .
C4' C5' 1.3900 .
C4' H4'A 0.9300 .
C5' H5'A 0.9300 .
C6' C7' 1.297(8) .
C6' H6'A 0.9300 .
C7' C8' 1.474(6) .
C7' H7'A 0.9300 .
C8' C9' 1.3900 .
C8' N2' 1.3900 .
C9' C10' 1.3900 .
C9' H9'A 0.9300 .
C10' C11' 1.3900 .
C10' H10B 0.9300 .
C11' C12' 1.3900 .
C11' H11B 0.9300 .
C12' N2' 1.3900 .
C12' H12B 0.9300 .
O1 C25 1.256(3) .
O2 C25 1.248(3) .
O3 C32 1.240(3) .
O3 Zn1 2.0371(18) 2_666
O4 C32 1.259(3) .
O4 Zn1 2.0474(17) 1_655
C25 C26 1.516(3) .
C26 C31 1.372(4) .
C26 C27 1.383(3) .
C27 C28 1.395(3) .
C27 H27A 0.9300 .
C28 C29 1.386(3) .
C28 C32 1.505(3) .
C29 C30 1.376(4) .
C29 H29A 0.9300 .
C30 C31 1.396(4) .
C30 H30A 0.9300 .
C31 H31A 0.9300 .
N3 C13 1.3900 .
N3 C17 1.3900 .
C13 C14 1.3900 .
C13 H13A 0.9300 .
C14 C15 1.3900 .
C14 H14A 0.9300 .
C15 C16 1.3900 .
C15 C18 1.484(4) .
C16 C17 1.3900 .
C16 H16A 0.9300 .
C17 H17A 0.9300 .
C18 C19 1.326(5) .
C18 H18A 0.9300 .
C19 C20 1.454(4) .
C19 H19A 0.9300 .
C20 C21 1.3900 .
C20 N4 1.3900 .
C21 C22 1.3900 .
C21 H21A 0.9300 .
C22 C23 1.3900 .
C22 H22A 0.9300 .
C23 C24 1.3900 .
C23 H23A 0.9300 .
C24 N4 1.3900 .
C24 H24A 0.9300 .
N3' C13' 1.3900 .
N3' C17' 1.3900 .
C13' C14' 1.3900 .
C13' H13B 0.9300 .
C14' C15' 1.3900 .
C14' H14B 0.9300 .
C15' C16' 1.3900 .
C15' C18' 1.432(8) .
C16' C17' 1.3900 .
C16' H16B 0.9300 .
C17' H17B 0.9300 .
C19' C18' 1.269(9) .
C19' C20' 1.408(9) .
C19' H19B 0.9300 .
C18' H18B 0.9300 .
C20' C21' 1.3900 .
C20' N4' 1.3900 .
C21' C22' 1.3900 .
C21' H21B 0.9300 .
C22' C23' 1.3900 .
C22' H22B 0.9300 .
C23' C24' 1.3900 .
C23' H23B 0.9300 .
C24' N4' 1.3900 .
C24' H24B 0.9300 .
O6 H6A 0.8515 .
O6 H6B 0.8557 .

loop_
_geom_torsion_atom_site_label_1
_geom_torsion_atom_site_label_2
_geom_torsion_atom_site_label_3
_geom_torsion_atom_site_label_4
_geom_torsion
_geom_torsion_site_symmetry_1
O3 Zn1 N1 C1 -176.7(3) 2_666
O4 Zn1 N1 C1 -64.0(3) 1_455
O2 Zn1 N1 C1 90.9(3) .
N1' Zn1 N1 C1 -3(3) .
O1 Zn1 N1 C1 33.3(3) .
C25 Zn1 N1 C1 62.2(3) .
O3 Zn1 N1 C5 -1.9(3) 2_666
O4 Zn1 N1 C5 110.8(3) 1_455
O2 Zn1 N1 C5 -94.3(3) .
N1' Zn1 N1 C5 172(3) .
O1 Zn1 N1 C5 -151.9(3) .
C25 Zn1 N1 C5 -123.0(3) .
C5 N1 C1 C2 0.0 .
Zn1 N1 C1 C2 174.8(4) .
N1 C1 C2 C3 0.0 .
C1 C2 C3 C4 0.0 .
C1 C2 C3 C6 -179.8(3) .
C2 C3 C4 C5 0.0 .
C6 C3 C4 C5 179.8(2) .
C3 C4 C5 N1 0.0 .
C1 N1 C5 C4 0.0 .
Zn1 N1 C5 C4 -174.7(4) .
C4 C3 C6 C7 177.0(5) .
C2 C3 C6 C7 -3.2(6) .
C3 C6 C7 C8 -177.9(4) .
C6 C7 C8 C9 -13.1(6) .
C6 C7 C8 N2 166.8(6) .
N2 C8 C9 C10 0.0 .
C7 C8 C9 C10 179.94(9) .
C8 C9 C10 C11 0.0 .
C9 C10 C11 C12 0.0 .
C10 C11 C12 N2 0.0 .
C11 C12 N2 C8 0.0 .
C9 C8 N2 C12 0.0 .
C7 C8 N2 C12 -179.94(9) .
O3 Zn1 N1' C1' 170.3(3) 2_666
O4 Zn1 N1' C1' -77.5(4) 1_455
O2 Zn1 N1' C1' 77.1(4) .
N1 Zn1 N1' C1' 164(3) .
N3 Zn1 N1' C1' -33.9(12) .
O1 Zn1 N1' C1' 20.1(3) .
C25 Zn1 N1' C1' 48.5(4) .
O3 Zn1 N1' C5' -12.0(5) 2_666
O4 Zn1 N1' C5' 100.2(4) 1_455
O2 Zn1 N1' C5' -105.3(4) .
N1 Zn1 N1' C5' -19(3) .
N3 Zn1 N1' C5' 143.7(8) .
O1 Zn1 N1' C5' -162.3(4) .
C25 Zn1 N1' C5' -133.9(4) .
C5' N1' C1' C2' 0.0 .
Zn1 N1' C1' C2' 177.6(5) .
N1' C1' C2' C3' 0.0 .
C1' C2' C3' C4' 0.0 .
C1' C2' C3' C6' -180.0(3) .
C2' C3' C4' C5' 0.0 .
C6' C3' C4' C5' 180.0(3) .
C3' C4' C5' N1' 0.0 .
C1' N1' C5' C4' 0.0 .
Zn1 N1' C5' C4' -177.6(5) .
C2' C3' C6' C7' 179.7(7) .
C4' C3' C6' C7' -0.3(8) .
C3' C6' C7' C8' 177.3(4) .
C6' C7' C8' C9' -171.3(7) .
C6' C7' C8' N2' 8.6(8) .
N2' C8' C9' C10' 0.0 .
C7' C8' C9' C10' 179.96(9) .
C8' C9' C10' C11' 0.0 .
C9' C10' C11' C12' 0.0 .
C10' C11' C12' N2' 0.0 .
C11' C12' N2' C8' 0.0 .
C9' C8' N2' C12' 0.0 .
C7' C8' N2' C12' -179.96(9) .
O3 Zn1 O1 C25 -12.3(2) 2_666
O4 Zn1 O1 C25 -174.99(15) 1_455
O2 Zn1 O1 C25 2.84(15) .
N1' Zn1 O1 C25 100.1(3) .
N1 Zn1 O1 C25 95.3(2) .
N3 Zn1 O1 C25 -91.54(17) .
N3' Zn1 O1 C25 -85.1(4) .
O3 Zn1 O2 C25 169.28(16) 2_666
O4 Zn1 O2 C25 2.2(3) 1_455
N1' Zn1 O2 C25 -87.5(3) .
N1 Zn1 O2 C25 -95.7(2) .
N3 Zn1 O2 C25 79.13(18) .
N3' Zn1 O2 C25 87.2(4) .
O1 Zn1 O2 C25 -2.86(15) .
Zn1 O2 C25 O1 5.5(3) .
Zn1 O2 C25 C26 -173.47(18) .
Zn1 O1 C25 O2 -4.8(2) .
Zn1 O1 C25 C26 174.2(2) .
O3 Zn1 C25 O2 -12.40(19) 2_666
O4 Zn1 C25 O2 -178.86(14) 1_455
N1' Zn1 C25 O2 94.7(3) .
N1 Zn1 C25 O2 87.3(2) .
N3 Zn1 C25 O2 -99.59(17) .
N3' Zn1 C25 O2 -91.3(4) .
O1 Zn1 C25 O2 175.0(3) .
O3 Zn1 C25 O1 172.60(14) 2_666
O4 Zn1 C25 O1 6.14(19) 1_455
O2 Zn1 C25 O1 -175.0(3) .
N1' Zn1 C25 O1 -80.3(3) .
N1 Zn1 C25 O1 -87.7(2) .
N3 Zn1 C25 O1 85.41(17) .
N3' Zn1 C25 O1 93.7(3) .
O2 C25 C26 C31 163.4(2) .
O1 C25 C26 C31 -15.6(4) .
O2 C25 C26 C27 -14.8(4) .
O1 C25 C26 C27 166.2(2) .
C31 C26 C27 C28 0.8(4) .
C25 C26 C27 C28 179.0(2) .
C26 C27 C28 C29 -1.4(3) .
C26 C27 C28 C32 179.37(19) .
C27 C28 C29 C30 1.2(4) .
C32 C28 C29 C30 -179.5(3) .
C28 C29 C30 C31 -0.4(5) .
C27 C26 C31 C30 -0.1(4) .
C25 C26 C31 C30 -178.3(3) .
C29 C30 C31 C26 -0.1(5) .
Zn1 O3 C32 O4 -80.1(5) 2_666
Zn1 O3 C32 C28 101.4(4) 2_666
Zn1 O4 C32 O3 6.5(3) 1_655
Zn1 O4 C32 C28 -174.87(14) 1_655
C29 C28 C32 O3 -179.9(2) .
C27 C28 C32 O3 -0.6(3) .
C29 C28 C32 O4 1.4(3) .
C27 C28 C32 O4 -179.3(2) .
O3 Zn1 N3 C13 -41.2(2) 2_666
O4 Zn1 N3 C13 -154.0(2) 1_455
O2 Zn1 N3 C13 50.8(2) .
N1' Zn1 N3 C13 162.4(10) .
O1 Zn1 N3 C13 107.9(2) .
C25 Zn1 N3 C13 78.9(2) .
O3 Zn1 N3 C17 139.20(18) 2_666
O4 Zn1 N3 C17 26.42(18) 1_455
O2 Zn1 N3 C17 -128.80(19) .
N1' Zn1 N3 C17 -17.2(11) .
N3' Zn1 N3 C17 159(4) .
O1 Zn1 N3 C17 -71.69(18) .
C25 Zn1 N3 C17 -100.62(19) .
C17 N3 C13 C14 0.0 .
Zn1 N3 C13 C14 -179.6(2) .
N3 C13 C14 C15 0.0 .
C13 C14 C15 C16 0.0 .
C13 C14 C15 C18 179.5(2) .
C14 C15 C16 C17 0.0 .
C18 C15 C16 C17 -179.5(2) .
C15 C16 C17 N3 0.0 .
C13 N3 C17 C16 0.0 .
Zn1 N3 C17 C16 179.6(2) .
C14 C15 C18 C19 -7.5(5) .
C16 C15 C18 C19 172.0(4) .
C15 C18 C19 C20 -179.0(2) .
C18 C19 C20 C21 171.1(4) .
C18 C19 C20 N4 -8.7(4) .
N4 C20 C21 C22 0.0 .
C19 C20 C21 C22 -179.80(9) .
C20 C21 C22 C23 0.0 .
C21 C22 C23 C24 0.0 .
C22 C23 C24 N4 0.0 .
C23 C24 N4 C20 0.0 .
C21 C20 N4 C24 0.0 .
C19 C20 N4 C24 179.80(9) .
O3 Zn1 N3' C13' -41.9(6) 2_666
O4 Zn1 N3' C13' -154.8(6) 1_455
O2 Zn1 N3' C13' 50.5(6) .
O1 Zn1 N3' C13' 107.9(6) .
C25 Zn1 N3' C13' 79.1(6) .
O3 Zn1 N3' C17' 145.0(8) 2_666
O4 Zn1 N3' C17' 32.1(7) 1_455
O2 Zn1 N3' C17' -122.7(7) .
O1 Zn1 N3' C17' -65.3(7) .
C25 Zn1 N3' C17' -94.1(7) .
C17' N3' C13' C14' 0.0 .
Zn1 N3' C13' C14' -173.1(8) .
N3' C13' C14' C15' 0.0 .
C13' C14' C15' C16' 0.0 .
C13' C14' C15' C18' 179.6(3) .
C14' C15' C16' C17' 0.0 .
C18' C15' C16' C17' -179.6(3) .
C15' C16' C17' N3' 0.0 .
C13' N3' C17' C16' 0.0 .
Zn1 N3' C17' C16' 173.2(8) .
C20' C19' C18' C15' 171.3(8) .
C16' C15' C18' C19' -17.3(18) .
C14' C15' C18' C19' 163.1(17) .
C18' C19' C20' C21' 2.8(18) .
C18' C19' C20' N4' -177.1(18) .
N4' C20' C21' C22' 0.0 .
C19' C20' C21' C22' -179.92(10) .
C20' C21' C22' C23' 0.0 .
C21' C22' C23' C24' 0.0 .
C22' C23' C24' N4' 0.0 .
C23' C24' N4' C20' 0.0 .
C21' C20' N4' C24' 0.0 .
C19' C20' N4' C24' 179.92(10) .
